data_8105968
loop_
_publ_author_name
'Wang, Daguang'
'Li, Wei'
'Sun, Yabin'

_publ_section_title
;
 Crystal structure of
 poly[(\m2-9H-carbazole-3,6-dicarboxylate-\k4O1,O2:O3,O4)(\m2-1,3-di(pyridin-4-yl)propane-\k2N:N&#x2032;)cadmium(II)]monohydrate,
 C27H23N3O5Cd
;
_journal_issue 6
_journal_name_full 'Zeitschrift f\"ur Kristallographie - New Crystal Structures'
_journal_page_first 1169
_journal_page_last 1171
_journal_paper_doi 10.1515/ncrs-2019-0307
_journal_volume 234
_journal_year 2019
_chemical_formula_sum 'C27 H23 Cd N3 O5'
_chemical_formula_weight 581.88
_space_group_crystal_system monoclinic
_space_group_IT_number 14
_space_group_name_Hall '-P 2ybc'
_space_group_name_H-M_alt 'P 1 21/c 1'
_atom_sites_solution_hydrogens mixed
_audit_creation_method SHELXL-2014/7
_cell_angle_alpha 90
_cell_angle_beta 105.6530(10)
_cell_angle_gamma 90
_cell_formula_units_Z 4
_cell_length_a 9.6161(7)
_cell_length_b 16.5427(11)
_cell_length_c 15.8900(11)
_cell_measurement_reflns_used 5948
_cell_measurement_temperature 152(2)
_cell_measurement_theta_max 28.3
_cell_measurement_theta_min 1.8
_cell_volume 2434.0(3)
_computing_cell_refinement 'Bruker SAINT'
_computing_data_collection 'Bruker SMART [1]'
_computing_data_reduction 'Bruker SAINT'
_computing_molecular_graphics 'Bruker SHELXTL'
_computing_publication_material 'Bruker SHELXTL'
_computing_structure_refinement 'SHELXL-2014/7 (Sheldrick, 2014) [3]'
_computing_structure_solution 'SHELXTL [2]'
_diffrn_ambient_temperature 152(2)
_diffrn_detector_area_resol_mean 9.00cm
_diffrn_measured_fraction_theta_full 0.999
_diffrn_measured_fraction_theta_max 0.981
_diffrn_measurement_device_type 'CCD area detector'
_diffrn_measurement_method 'phi and omega scans'
_diffrn_radiation_type MoK\a
_diffrn_radiation_wavelength 0.71073
_diffrn_reflns_av_R_equivalents 0.0274
_diffrn_reflns_av_unetI/netI 0.0359
_diffrn_reflns_Laue_measured_fraction_full 0.999
_diffrn_reflns_Laue_measured_fraction_max 0.981
_diffrn_reflns_limit_h_max 12
_diffrn_reflns_limit_h_min -12
_diffrn_reflns_limit_k_max 17
_diffrn_reflns_limit_k_min -22
_diffrn_reflns_limit_l_max 19
_diffrn_reflns_limit_l_min -20
_diffrn_reflns_number 15410
_diffrn_reflns_point_group_measured_fraction_full 0.999
_diffrn_reflns_point_group_measured_fraction_max 0.981
_diffrn_reflns_theta_full 25.242
_diffrn_reflns_theta_max 28.321
_diffrn_reflns_theta_min 1.813
_diffrn_source 'fine-focus sealed tube'
_exptl_absorpt_coefficient_mu 0.941
_exptl_absorpt_correction_T_max 0.8202
_exptl_absorpt_correction_T_min 0.7925
_exptl_absorpt_correction_type empirical
_exptl_absorpt_process_details 'SADABS, Sheldrick, 1996'
_exptl_crystal_colour colorless
_exptl_crystal_density_diffrn 1.588
_exptl_crystal_description Block
_exptl_crystal_F_000 1176
_exptl_crystal_size_max 0.260
_exptl_crystal_size_mid 0.250
_exptl_crystal_size_min 0.220
_refine_diff_density_max 0.421
_refine_diff_density_min -0.470
_refine_diff_density_rms 0.069
_refine_ls_extinction_coef .
_refine_ls_extinction_method none
_refine_ls_goodness_of_fit_ref 1.020
_refine_ls_hydrogen_treatment mixed
_refine_ls_matrix_type full
_refine_ls_number_parameters 331
_refine_ls_number_reflns 5948
_refine_ls_number_restraints 3
_refine_ls_restrained_S_all 1.021
_refine_ls_R_factor_all 0.0494
_refine_ls_R_factor_gt 0.0327
_refine_ls_shift/su_max 0.001
_refine_ls_shift/su_mean 0.000
_refine_ls_structure_factor_coef Fsqd
_refine_ls_weighting_details 'w=1/[\s^2^(Fo^2^)+(0.0403P)^2^+0.6086P] where P=(Fo^2^+2Fc^2^)/3'
_refine_ls_weighting_scheme calc
_refine_ls_wR_factor_gt 0.0755
_refine_ls_wR_factor_ref 0.0828
_reflns_Friedel_coverage 0.000
_reflns_Friedel_fraction_full .
_reflns_Friedel_fraction_max .
_reflns_number_gt 4588
_reflns_number_total 5948
_reflns_threshold_expression 'I > 2\s(I)'
_cod_data_source_file suppl_ncrs-2019-0307_suppl.cif
_cod_data_source_block shelx
_cod_original_sg_symbol_H-M 'P 21/c'
_cod_database_code 8105968
_shelx_shelxl_version_number 2014/7
_shelx_space_group_comment
;
The symmetry employed for this shelxl refinement is uniquely defined
by the following loop, which should always be used as a source of
symmetry information in preference to the above space-group names.
They are only intended as comments.
;
_shelx_estimated_absorpt_t_min 0.792
_shelx_estimated_absorpt_t_max 0.820

loop_
_space_group_symop_operation_xyz
'x, y, z'
'-x, y+1/2, -z+1/2'
'-x, -y, -z'
'x, -y-1/2, z-1/2'

loop_
_atom_site_label
_atom_site_type_symbol
_atom_site_fract_x
_atom_site_fract_y
_atom_site_fract_z
_atom_site_U_iso_or_equiv
_atom_site_adp_type
_atom_site_occupancy
_atom_site_site_symmetry_order
_atom_site_calc_flag
_atom_site_refinement_flags_posn
_atom_site_refinement_flags_adp
_atom_site_refinement_flags_occupancy
_atom_site_disorder_assembly
_atom_site_disorder_group
C1 C 0.7966(3) 0.19533(17) 0.84541(16) 0.0356(6) Uani 1 1 d . . . . .
C2 C 0.7232(3) 0.21621(16) 0.91397(15) 0.0322(5) Uani 1 1 d . . . . .
C3 C 0.7654(3) 0.17707(16) 0.99529(16) 0.0353(6) Uani 1 1 d . . . . .
H3A H 0.8367 0.1359 1.0042 0.042 Uiso 1 1 calc R U . . .
C4 C 0.7064(3) 0.19660(16) 1.06251(16) 0.0363(6) Uani 1 1 d . . . . .
H4 H 0.7342 0.1688 1.1168 0.044 Uiso 1 1 calc R U . . .
C5 C 0.6051(3) 0.25817(15) 1.04818(16) 0.0321(5) Uani 1 1 d . . . . .
C6 C 0.5566(3) 0.29717(15) 0.96594(15) 0.0313(5) Uani 1 1 d . . . . .
C7 C 0.6174(3) 0.27528(16) 0.89904(15) 0.0335(6) Uani 1 1 d . . . . .
H7 H 0.5865 0.3007 0.8435 0.040 Uiso 1 1 calc R U . . .
C8 C 0.4555(3) 0.35887(15) 0.97601(15) 0.0316(5) Uani 1 1 d . . . . .
C9 C 0.4500(3) 0.35468(15) 1.06382(16) 0.0332(5) Uani 1 1 d . . . . .
C10 C 0.3666(3) 0.40879(17) 1.09639(17) 0.0411(6) Uani 1 1 d . . . . .
H10 H 0.3627 0.4057 1.1554 0.049 Uiso 1 1 calc R U . . .
C11 C 0.2899(3) 0.46693(17) 1.04088(17) 0.0412(6) Uani 1 1 d . . . . .
H11 H 0.2330 0.5045 1.0623 0.049 Uiso 1 1 calc R U . . .
C12 C 0.2937(3) 0.47196(16) 0.95339(16) 0.0345(6) Uani 1 1 d . . . . .
C13 C 0.3767(3) 0.41797(15) 0.92107(16) 0.0336(6) Uani 1 1 d . . . . .
H13 H 0.3799 0.4213 0.8619 0.040 Uiso 1 1 calc R U . . .
C14 C 0.2094(3) 0.53496(16) 0.89399(18) 0.0382(6) Uani 1 1 d . . . . .
C15 C 1.1725(3) 0.00172(17) 0.74655(18) 0.0400(6) Uani 1 1 d . . . . .
H15 H 1.0923 -0.0266 0.7106 0.048 Uiso 1 1 calc R U . . .
C16 C 1.3061(3) -0.03501(18) 0.76672(18) 0.0453(7) Uani 1 1 d . . . . .
H16 H 1.3161 -0.0878 0.7455 0.054 Uiso 1 1 calc R U . . .
C17 C 1.4255(3) 0.00490(19) 0.81776(18) 0.0446(7) Uani 1 1 d . . . . .
C18 C 1.4014(3) 0.0803(2) 0.84946(19) 0.0500(7) Uani 1 1 d . . . . .
H18 H 1.4793 0.1094 0.8867 0.060 Uiso 1 1 calc R U . . .
C19 C 1.2642(3) 0.11322(19) 0.82678(19) 0.0460(7) Uani 1 1 d . . . . .
H19 H 1.2504 0.1651 0.8489 0.055 Uiso 1 1 calc R U . . .
C20 C 1.5780(4) -0.0280(2) 0.8365(2) 0.0670(10) Uani 1 1 d . . . . .
H20A H 1.5762 -0.0783 0.8025 0.080 Uiso 1 1 calc R U . . .
H20B H 1.6386 0.0117 0.8160 0.080 Uiso 1 1 calc R U . . .
C21 C 1.6462(3) -0.0457(2) 0.9305(2) 0.0550(8) Uani 1 1 d . . . . .
H21A H 1.6032 -0.0956 0.9471 0.066 Uiso 1 1 calc R U . . .
H21B H 1.6251 -0.0008 0.9665 0.066 Uiso 1 1 calc R U . . .
C22 C 1.8097(3) -0.0565(2) 0.9504(2) 0.0545(8) Uani 1 1 d . . . . .
H22A H 1.8524 -0.0058 0.9354 0.065 Uiso 1 1 calc R U . . .
H22B H 1.8495 -0.0656 1.0140 0.065 Uiso 1 1 calc R U . . .
C23 C 1.8552(3) -0.12518(17) 0.90210(19) 0.0413(7) Uani 1 1 d . . . . .
C24 C 1.9012(3) -0.11294(19) 0.8285(2) 0.0519(8) Uani 1 1 d . . . . .
H24 H 1.8994 -0.0600 0.8050 0.062 Uiso 1 1 calc R U . . .
C25 C 1.9500(3) -0.17694(19) 0.7883(2) 0.0469(7) Uani 1 1 d . . . . .
H25 H 1.9812 -0.1668 0.7374 0.056 Uiso 1 1 calc R U . . .
C26 C 1.9054(3) -0.26502(18) 0.8883(2) 0.0462(7) Uani 1 1 d . . . . .
H26 H 1.9045 -0.3187 0.9094 0.055 Uiso 1 1 calc R U . . .
C27 C 1.8555(3) -0.20385(18) 0.93116(19) 0.0466(7) Uani 1 1 d . . . . .
H27 H 1.8213 -0.2157 0.9806 0.056 Uiso 1 1 calc R U . . .
N1 N 1.1504(2) 0.07537(14) 0.77522(14) 0.0384(5) Uani 1 1 d . . . . .
N2 N 1.9549(2) -0.25264(14) 0.81869(15) 0.0386(5) Uani 1 1 d . . . . .
N3 N 0.5363(2) 0.29235(13) 1.10510(13) 0.0359(5) Uani 1 1 d . . . . .
H3 H 0.5461 0.2767 1.1593 0.043 Uiso 1 1 calc R U . . .
O1 O 0.9035(2) 0.14850(13) 0.86485(13) 0.0518(5) Uani 1 1 d . . . . .
O2 O 0.75157(19) 0.22488(12) 0.76958(11) 0.0425(5) Uani 1 1 d . . . . .
O3 O 0.2180(2) 0.53754(12) 0.81603(12) 0.0494(5) Uani 1 1 d . . . . .
O4 O 0.1318(2) 0.58407(13) 0.92068(13) 0.0552(6) Uani 1 1 d . . . . .
OW1 O 0.0378(4) 0.6251(2) 1.0814(2) 0.0981(10) Uani 1 1 d D . . . .
Cd1 Cd 0.93072(2) 0.14287(2) 0.72699(2) 0.03374(7) Uani 1 1 d . . . . .
H1A H 0.113(2) 0.6379(17) 1.0609(19) 0.051 Uiso 1 1 d D U . . .
H2A H -0.001(3) 0.5898(16) 1.0401(17) 0.051 Uiso 1 1 d D U . . .

loop_
_atom_site_aniso_label
_atom_site_aniso_U_11
_atom_site_aniso_U_22
_atom_site_aniso_U_33
_atom_site_aniso_U_23
_atom_site_aniso_U_13
_atom_site_aniso_U_12
C1 0.0321(13) 0.0414(15) 0.0326(14) -0.0094(11) 0.0074(10) -0.0015(11)
C2 0.0285(12) 0.0377(14) 0.0302(13) -0.0037(11) 0.0076(10) 0.0004(11)
C3 0.0329(13) 0.0367(14) 0.0351(14) 0.0004(11) 0.0069(11) 0.0043(11)
C4 0.0382(14) 0.0384(15) 0.0300(13) 0.0075(11) 0.0054(11) 0.0032(12)
C5 0.0316(12) 0.0359(14) 0.0286(12) 0.0022(10) 0.0080(10) -0.0015(11)
C6 0.0327(13) 0.0336(13) 0.0273(12) 0.0017(10) 0.0078(10) 0.0004(11)
C7 0.0348(13) 0.0406(15) 0.0246(12) 0.0020(11) 0.0070(10) 0.0006(11)
C8 0.0324(12) 0.0354(13) 0.0271(12) 0.0009(11) 0.0084(10) -0.0005(11)
C9 0.0353(13) 0.0379(14) 0.0273(12) 0.0020(11) 0.0102(10) 0.0020(12)
C10 0.0493(16) 0.0480(17) 0.0289(13) -0.0020(12) 0.0156(12) 0.0053(13)
C11 0.0453(16) 0.0427(16) 0.0382(15) -0.0050(12) 0.0156(12) 0.0093(13)
C12 0.0342(13) 0.0347(14) 0.0342(13) -0.0002(11) 0.0085(11) 0.0013(11)
C13 0.0353(13) 0.0386(14) 0.0270(12) 0.0020(11) 0.0087(10) 0.0028(11)
C14 0.0367(14) 0.0330(14) 0.0420(15) -0.0001(12) 0.0059(12) -0.0004(11)
C15 0.0394(15) 0.0380(15) 0.0455(16) 0.0008(12) 0.0165(12) -0.0041(12)
C16 0.0537(18) 0.0407(16) 0.0457(16) 0.0030(13) 0.0207(14) 0.0125(14)
C17 0.0442(16) 0.0553(19) 0.0368(15) 0.0079(13) 0.0150(12) 0.0147(14)
C18 0.0374(15) 0.059(2) 0.0484(17) -0.0034(15) 0.0033(13) 0.0040(14)
C19 0.0422(16) 0.0446(16) 0.0480(17) -0.0092(14) 0.0064(13) 0.0047(14)
C20 0.053(2) 0.095(3) 0.056(2) 0.0091(19) 0.0197(16) 0.032(2)
C21 0.0497(18) 0.062(2) 0.0532(18) 0.0007(16) 0.0142(15) 0.0189(16)
C22 0.0433(17) 0.0507(19) 0.064(2) -0.0082(15) 0.0056(15) 0.0129(14)
C23 0.0281(13) 0.0408(16) 0.0519(17) 0.0011(13) 0.0053(12) 0.0083(11)
C24 0.0512(18) 0.0380(16) 0.069(2) 0.0163(15) 0.0197(16) 0.0124(14)
C25 0.0468(17) 0.0450(17) 0.0533(18) 0.0144(14) 0.0210(14) 0.0060(14)
C26 0.0497(17) 0.0355(15) 0.0596(18) 0.0059(13) 0.0254(15) 0.0015(13)
C27 0.0440(16) 0.0493(18) 0.0512(17) 0.0049(14) 0.0210(14) 0.0074(14)
N1 0.0321(11) 0.0417(13) 0.0430(13) -0.0003(10) 0.0125(10) 0.0040(10)
N2 0.0350(12) 0.0367(13) 0.0456(13) 0.0035(10) 0.0135(10) 0.0011(10)
N3 0.0434(12) 0.0412(13) 0.0254(10) 0.0056(9) 0.0132(9) 0.0069(10)
O1 0.0471(12) 0.0697(15) 0.0397(11) 0.0000(10) 0.0136(9) 0.0236(11)
O2 0.0428(11) 0.0555(12) 0.0304(10) -0.0008(9) 0.0120(8) 0.0089(9)
O3 0.0580(13) 0.0512(13) 0.0403(11) 0.0116(9) 0.0152(9) 0.0194(10)
O4 0.0634(14) 0.0551(14) 0.0484(12) 0.0047(10) 0.0175(10) 0.0294(11)
OW1 0.111(3) 0.101(3) 0.084(2) 0.0056(17) 0.031(2) -0.015(2)
Cd1 0.03046(11) 0.03570(11) 0.03676(12) -0.00462(8) 0.01199(8) -0.00134(8)

loop_
_atom_type_symbol
_atom_type_description
_atom_type_scat_dispersion_real
_atom_type_scat_dispersion_imag
_atom_type_scat_source
C C 0.0033 0.0016 'International Tables Vol C Tables 4.2.6.8 and 6.1.1.4'
H H 0.0000 0.0000 'International Tables Vol C Tables 4.2.6.8 and 6.1.1.4'
N N 0.0061 0.0033 'International Tables Vol C Tables 4.2.6.8 and 6.1.1.4'
O O 0.0106 0.0060 'International Tables Vol C Tables 4.2.6.8 and 6.1.1.4'
Cd Cd -0.8075 1.2024 'International Tables Vol C Tables 4.2.6.8 and 6.1.1.4'

loop_
_geom_angle_atom_site_label_1
_geom_angle_atom_site_label_2
_geom_angle_atom_site_label_3
_geom_angle
_geom_angle_site_symmetry_1
_geom_angle_site_symmetry_3
O1 C1 O2 121.3(2) . .
O1 C1 C2 118.7(2) . .
O2 C1 C2 120.0(2) . .
O1 C1 Cd1 57.29(13) . .
O2 C1 Cd1 64.17(13) . .
C2 C1 Cd1 174.5(2) . .
C7 C2 C3 120.0(2) . .
C7 C2 C1 120.6(2) . .
C3 C2 C1 119.3(2) . .
C4 C3 C2 121.9(2) . .
C4 C3 H3A 119.0 . .
C2 C3 H3A 119.0 . .
C3 C4 C5 117.6(2) . .
C3 C4 H4 121.2 . .
C5 C4 H4 121.2 . .
N3 C5 C4 129.4(2) . .
N3 C5 C6 108.7(2) . .
C4 C5 C6 121.9(2) . .
C7 C6 C5 118.9(2) . .
C7 C6 C8 134.5(2) . .
C5 C6 C8 106.4(2) . .
C2 C7 C6 119.6(2) . .
C2 C7 H7 120.2 . .
C6 C7 H7 120.2 . .
C13 C8 C9 119.7(2) . .
C13 C8 C6 134.0(2) . .
C9 C8 C6 106.2(2) . .
N3 C9 C10 129.8(2) . .
N3 C9 C8 109.3(2) . .
C10 C9 C8 121.0(2) . .
C11 C10 C9 118.3(2) . .
C11 C10 H10 120.9 . .
C9 C10 H10 120.9 . .
C10 C11 C12 121.6(2) . .
C10 C11 H11 119.2 . .
C12 C11 H11 119.2 . .
C13 C12 C11 120.0(2) . .
C13 C12 C14 119.0(2) . .
C11 C12 C14 120.9(2) . .
C12 C13 C8 119.4(2) . .
C12 C13 H13 120.3 . .
C8 C13 H13 120.3 . .
O4 C14 O3 120.8(3) . .
O4 C14 C12 120.7(2) . .
O3 C14 C12 118.4(2) . .
O4 C14 Cd1 65.41(15) . 2_656
O3 C14 Cd1 55.43(13) . 2_656
C12 C14 Cd1 173.85(19) . 2_656
N1 C15 C16 123.1(3) . .
N1 C15 H15 118.5 . .
C16 C15 H15 118.5 . .
C15 C16 C17 120.0(3) . .
C15 C16 H16 120.0 . .
C17 C16 H16 120.0 . .
C16 C17 C18 116.7(3) . .
C16 C17 C20 123.4(3) . .
C18 C17 C20 119.9(3) . .
C19 C18 C17 120.0(3) . .
C19 C18 H18 120.0 . .
C17 C18 H18 120.0 . .
N1 C19 C18 122.9(3) . .
N1 C19 H19 118.6 . .
C18 C19 H19 118.6 . .
C21 C20 C17 114.1(3) . .
C21 C20 H20A 108.7 . .
C17 C20 H20A 108.7 . .
C21 C20 H20B 108.7 . .
C17 C20 H20B 108.7 . .
H20A C20 H20B 107.6 . .
C20 C21 C22 112.4(3) . .
C20 C21 H21A 109.1 . .
C22 C21 H21A 109.1 . .
C20 C21 H21B 109.1 . .
C22 C21 H21B 109.1 . .
H21A C21 H21B 107.9 . .
C23 C22 C21 114.1(3) . .
C23 C22 H22A 108.7 . .
C21 C22 H22A 108.7 . .
C23 C22 H22B 108.7 . .
C21 C22 H22B 108.7 . .
H22A C22 H22B 107.6 . .
C24 C23 C27 116.9(3) . .
C24 C23 C22 122.0(3) . .
C27 C23 C22 121.1(3) . .
C23 C24 C25 120.6(3) . .
C23 C24 H24 119.7 . .
C25 C24 H24 119.7 . .
N2 C25 C24 122.2(3) . .
N2 C25 H25 118.9 . .
C24 C25 H25 118.9 . .
N2 C26 C27 123.2(3) . .
N2 C26 H26 118.4 . .
C27 C26 H26 118.4 . .
C26 C27 C23 119.8(3) . .
C26 C27 H27 120.1 . .
C23 C27 H27 120.1 . .
C19 N1 C15 117.2(2) . .
C19 N1 Cd1 119.90(19) . .
C15 N1 Cd1 122.54(18) . .
C26 N2 C25 117.2(2) . .
C26 N2 Cd1 117.42(18) . 2_846
C25 N2 Cd1 124.74(19) . 2_846
C9 N3 C5 109.2(2) . .
C9 N3 H3 125.4 . .
C5 N3 H3 125.4 . .
C1 O1 Cd1 95.02(16) . .
C1 O2 Cd1 87.90(15) . .
C14 O3 Cd1 96.89(16) . 2_656
C14 O4 Cd1 87.02(16) . 2_656
H1A OW1 H2A 96(2) . .
O3 Cd1 N2 144.97(8) 2_646 2_856
O3 Cd1 O1 95.50(8) 2_646 .
N2 Cd1 O1 117.88(8) 2_856 .
O3 Cd1 N1 100.09(8) 2_646 .
N2 Cd1 N1 89.76(8) 2_856 .
O1 Cd1 N1 91.85(7) . .
O3 Cd1 O2 94.41(7) 2_646 .
N2 Cd1 O2 96.02(7) 2_856 .
O1 Cd1 O2 55.58(6) . .
N1 Cd1 O2 145.59(7) . .
O3 Cd1 O4 55.26(7) 2_646 2_646
N2 Cd1 O4 90.62(7) 2_856 2_646
O1 Cd1 O4 150.68(8) . 2_646
N1 Cd1 O4 95.21(8) . 2_646
O2 Cd1 O4 118.53(7) . 2_646
O3 Cd1 C1 94.42(8) 2_646 .
N2 Cd1 C1 110.01(8) 2_856 .
O1 Cd1 C1 27.70(7) . .
N1 Cd1 C1 119.14(8) . .
O2 Cd1 C1 27.93(7) . .
O4 Cd1 C1 138.88(7) 2_646 .
O3 Cd1 C14 27.68(7) 2_646 2_646
N2 Cd1 C14 117.85(8) 2_856 2_646
O1 Cd1 C14 123.15(8) . 2_646
N1 Cd1 C14 98.71(8) . 2_646
O2 Cd1 C14 108.19(7) . 2_646
O4 Cd1 C14 27.58(7) 2_646 2_646
C1 Cd1 C14 117.94(8) . 2_646

loop_
_geom_bond_atom_site_label_1
_geom_bond_atom_site_label_2
_geom_bond_distance
_geom_bond_site_symmetry_2
C1 O1 1.258(3) .
C1 O2 1.264(3) .
C1 C2 1.490(3) .
C1 Cd1 2.696(2) .
C2 C7 1.384(3) .
C2 C3 1.404(3) .
C3 C4 1.376(3) .
C3 H3A 0.9500 .
C4 C5 1.385(3) .
C4 H4 0.9500 .
C5 N3 1.378(3) .
C5 C6 1.419(3) .
C6 C7 1.393(3) .
C6 C8 1.448(3) .
C7 H7 0.9500 .
C8 C13 1.391(3) .
C8 C9 1.412(3) .
C9 N3 1.374(3) .
C9 C10 1.392(4) .
C10 C11 1.377(4) .
C10 H10 0.9500 .
C11 C12 1.403(3) .
C11 H11 0.9500 .
C12 C13 1.386(3) .
C12 C14 1.490(4) .
C13 H13 0.9500 .
C14 O4 1.253(3) .
C14 O3 1.264(3) .
C14 Cd1 2.702(3) 2_656
C15 N1 1.338(3) .
C15 C16 1.379(4) .
C15 H15 0.9500 .
C16 C17 1.382(4) .
C16 H16 0.9500 .
C17 C18 1.389(4) .
C17 C20 1.516(4) .
C18 C19 1.382(4) .
C18 H18 0.9500 .
C19 N1 1.333(3) .
C19 H19 0.9500 .
C20 C21 1.489(4) .
C20 H20A 0.9900 .
C20 H20B 0.9900 .
C21 C22 1.528(4) .
C21 H21A 0.9900 .
C21 H21B 0.9900 .
C22 C23 1.501(4) .
C22 H22A 0.9900 .
C22 H22B 0.9900 .
C23 C24 1.372(4) .
C23 C27 1.381(4) .
C24 C25 1.383(4) .
C24 H24 0.9500 .
C25 N2 1.338(4) .
C25 H25 0.9500 .
C26 N2 1.333(3) .
C26 C27 1.376(4) .
C26 H26 0.9500 .
C27 H27 0.9500 .
N1 Cd1 2.329(2) .
N2 Cd1 2.270(2) 2_846
N3 H3 0.8800 .
O1 Cd1 2.2769(19) .
O2 Cd1 2.4281(18) .
O3 Cd1 2.2410(19) 2_656
O4 Cd1 2.460(2) 2_656
OW1 H1A 0.897(17) .
OW1 H2A 0.883(17) .
Cd1 O3 2.2410(19) 2_646
Cd1 N2 2.271(2) 2_856
Cd1 O4 2.460(2) 2_646
Cd1 C14 2.702(3) 2_646

loop_
_geom_hbond_atom_site_label_D
_geom_hbond_atom_site_label_H
_geom_hbond_atom_site_label_A
_geom_hbond_distance_DH
_geom_hbond_distance_HA
_geom_hbond_distance_DA
_geom_hbond_angle_DHA
_geom_hbond_site_symmetry_A
N3 H3 O2 0.88 2.26 2.877(3) 127.1 4_566
OW1 H1A O4 0.897(17) 2.45(3) 3.007(4) 121(2) .

loop_
_geom_torsion_atom_site_label_1
_geom_torsion_atom_site_label_2
_geom_torsion_atom_site_label_3
_geom_torsion_atom_site_label_4
_geom_torsion
_geom_torsion_site_symmetry_1
_geom_torsion_site_symmetry_2
_geom_torsion_site_symmetry_3
_geom_torsion_site_symmetry_4
O1 C1 C2 C7 171.6(2) . . . .
O2 C1 C2 C7 -8.0(4) . . . .
O1 C1 C2 C3 -6.4(4) . . . .
O2 C1 C2 C3 173.9(2) . . . .
C7 C2 C3 C4 -1.3(4) . . . .
C1 C2 C3 C4 176.8(2) . . . .
C2 C3 C4 C5 -1.5(4) . . . .
C3 C4 C5 N3 -176.0(3) . . . .
C3 C4 C5 C6 3.5(4) . . . .
N3 C5 C6 C7 176.7(2) . . . .
C4 C5 C6 C7 -2.9(4) . . . .
N3 C5 C6 C8 1.1(3) . . . .
C4 C5 C6 C8 -178.5(2) . . . .
C3 C2 C7 C6 1.9(4) . . . .
C1 C2 C7 C6 -176.1(2) . . . .
C5 C6 C7 C2 0.1(4) . . . .
C8 C6 C7 C2 174.1(3) . . . .
C7 C6 C8 C13 2.8(5) . . . .
C5 C6 C8 C13 177.3(3) . . . .
C7 C6 C8 C9 -173.7(3) . . . .
C5 C6 C8 C9 0.9(3) . . . .
C13 C8 C9 N3 -179.7(2) . . . .
C6 C8 C9 N3 -2.6(3) . . . .
C13 C8 C9 C10 0.1(4) . . . .
C6 C8 C9 C10 177.2(2) . . . .
N3 C9 C10 C11 179.4(3) . . . .
C8 C9 C10 C11 -0.3(4) . . . .
C9 C10 C11 C12 0.5(4) . . . .
C10 C11 C12 C13 -0.4(4) . . . .
C10 C11 C12 C14 179.7(3) . . . .
C11 C12 C13 C8 0.2(4) . . . .
C14 C12 C13 C8 -179.9(2) . . . .
C9 C8 C13 C12 -0.1(4) . . . .
C6 C8 C13 C12 -176.2(3) . . . .
C13 C12 C14 O4 179.1(3) . . . .
C11 C12 C14 O4 -1.0(4) . . . .
C13 C12 C14 O3 -0.8(4) . . . .
C11 C12 C14 O3 179.1(3) . . . .
N1 C15 C16 C17 -1.0(4) . . . .
C15 C16 C17 C18 2.7(4) . . . .
C15 C16 C17 C20 -174.6(3) . . . .
C16 C17 C18 C19 -2.5(4) . . . .
C20 C17 C18 C19 174.9(3) . . . .
C17 C18 C19 N1 0.4(5) . . . .
C16 C17 C20 C21 -116.6(4) . . . .
C18 C17 C20 C21 66.2(4) . . . .
C17 C20 C21 C22 -164.5(3) . . . .
C20 C21 C22 C23 -61.0(4) . . . .
C21 C22 C23 C24 100.4(4) . . . .
C21 C22 C23 C27 -81.0(4) . . . .
C27 C23 C24 C25 -2.3(4) . . . .
C22 C23 C24 C25 176.4(3) . . . .
C23 C24 C25 N2 -0.1(5) . . . .
N2 C26 C27 C23 0.1(5) . . . .
C24 C23 C27 C26 2.3(4) . . . .
C22 C23 C27 C26 -176.4(3) . . . .
C18 C19 N1 C15 1.4(4) . . . .
C18 C19 N1 Cd1 -172.2(2) . . . .
C16 C15 N1 C19 -1.1(4) . . . .
C16 C15 N1 Cd1 172.3(2) . . . .
C27 C26 N2 C25 -2.4(4) . . . .
C27 C26 N2 Cd1 169.1(2) . . . 2_846
C24 C25 N2 C26 2.4(4) . . . .
C24 C25 N2 Cd1 -168.5(2) . . . 2_846
C10 C9 N3 C5 -176.4(3) . . . .
C8 C9 N3 C5 3.4(3) . . . .
C4 C5 N3 C9 176.8(3) . . . .
C6 C5 N3 C9 -2.8(3) . . . .
O2 C1 O1 Cd1 -4.7(3) . . . .
C2 C1 O1 Cd1 175.6(2) . . . .
O1 C1 O2 Cd1 4.4(3) . . . .
C2 C1 O2 Cd1 -175.9(2) . . . .
O4 C14 O3 Cd1 0.3(3) . . . 2_656
C12 C14 O3 Cd1 -179.8(2) . . . 2_656
O3 C14 O4 Cd1 -0.3(3) . . . 2_656
C12 C14 O4 Cd1 179.8(2) . . . 2_656
